data_7042591
loop_
_publ_author_name
'McKeown, Paul'
'Brown-Humes, James'
'Davidson, Matthew G.'
'Mahon, Mary F.'
'Woodman, Timothy J.'
'Jones, Matthew D.'

_publ_section_title
;
 Ligands and complexes based on piperidine and their exploitation of the
 ring opening polymerisation of rac-lactide.
;
_journal_issue 15
_journal_name_full 'Dalton transactions (Cambridge, England : 2003)'
_journal_page_first 5048
_journal_page_last 5057
_journal_paper_doi 10.1039/c7dt00751e
_journal_volume 46
_journal_year 2017
_chemical_formula_sum 'C44 H72 N2 O4 Zr'
_chemical_formula_weight 784.25
_space_group_crystal_system triclinic
_space_group_IT_number 2
_space_group_name_Hall '-P 1'
_space_group_name_H-M_alt 'P -1'
_symmetry_space_group_name_Hall '-P 1'
_symmetry_space_group_name_H-M 'P -1'
_atom_sites_solution_hydrogens geom
_audit_creation_method SHELXL-2014/7
_audit_update_record
;
2017-02-23 deposited with the CCDC.
2017-03-23 downloaded from the CCDC.
;
_cell_angle_alpha 78.072(3)
_cell_angle_beta 72.528(3)
_cell_angle_gamma 76.808(3)
_cell_formula_units_Z 2
_cell_length_a 11.3200(4)
_cell_length_b 11.4648(5)
_cell_length_c 18.7325(7)
_cell_measurement_reflns_used 11943
_cell_measurement_temperature 150(2)
_cell_measurement_theta_max 71.9680
_cell_measurement_theta_min 4.1610
_cell_volume 2232.65(16)
_computing_cell_refinement 'CrysAlisPro 1.171.38.43 (Rigaku OD, 2015)'
_computing_data_collection 'CrysAlisPro 1.171.38.43 (Rigaku OD, 2015)'
_computing_data_reduction 'CrysAlisPro 1.171.38.43 (Rigaku OD, 2015)'
_computing_molecular_graphics 'ORTEP3 for Windows - Farrugia, L. J. J. Appl. Crystallogr. 1997, 30, 565'
_computing_publication_material
;
 'WinGX publication routines, Farrugia, 
 L. J., J. Appl. Crystallogr., 1999, 32, 837-838
;
_computing_structure_refinement
;
 SHELXL-2014/8 (Sheldrick, 2014)
 Sheldrick GM (2008) Acta Crystallogr A64:112--122 and 
 C. B. H\"ubschle, G. M. Sheldrick and B. Dittrich
 ShelXle: a Qt graphical user interface for SHELXL
 J. Appl. Cryst., 44, (2011) 1281-1284.
;
_computing_structure_solution
; 
 SHELXT
 Sheldrick, G. M. (2008). Acta Cryst. A64, 112-122.
;
_diffrn_ambient_environment N~2~
_diffrn_ambient_temperature 150.00(10)
_diffrn_detector 'CCD plate'
_diffrn_detector_area_resol_mean 8.1150
_diffrn_detector_type EosS2
_diffrn_measured_fraction_theta_full 1.000
_diffrn_measured_fraction_theta_max 0.996
_diffrn_measurement_device 'four-circle diffractometer'
_diffrn_measurement_device_type 'SuperNova, Dual, Cu at zero, EosS2'
_diffrn_measurement_method '\w scans'
_diffrn_radiation_monochromator mirror
_diffrn_radiation_probe x-ray
_diffrn_radiation_type 'Cu K\a'
_diffrn_radiation_wavelength 1.54184
_diffrn_reflns_av_unetI/netI 0.0352
_diffrn_reflns_Laue_measured_fraction_full 1.000
_diffrn_reflns_Laue_measured_fraction_max 0.996
_diffrn_reflns_limit_h_max 13
_diffrn_reflns_limit_h_min -13
_diffrn_reflns_limit_k_max 14
_diffrn_reflns_limit_k_min -14
_diffrn_reflns_limit_l_max 23
_diffrn_reflns_limit_l_min -23
_diffrn_reflns_number 16035
_diffrn_reflns_point_group_measured_fraction_full 1.000
_diffrn_reflns_point_group_measured_fraction_max 0.996
_diffrn_reflns_theta_full 67.684
_diffrn_reflns_theta_max 72.415
_diffrn_reflns_theta_min 4.005
_diffrn_source 'sealed X-ray tube'
_diffrn_source_type 'SuperNova (Cu) X-ray Source'
_exptl_absorpt_coefficient_mu 2.317
_exptl_absorpt_correction_T_max 1.00000
_exptl_absorpt_correction_T_min 0.86376
_exptl_absorpt_correction_type multi-scan
_exptl_absorpt_process_details
;
CrysAlisPro 1.171.38.41 (Rigaku Oxford Diffraction, 2015)
Empirical absorption correction using spherical harmonics,
 implemented in SCALE3 ABSPACK scaling algorithm.
;
_exptl_crystal_colour 'clear light colourless'
_exptl_crystal_density_diffrn 1.167
_exptl_crystal_description needle
_exptl_crystal_F_000 844
_exptl_crystal_size_max 0.150
_exptl_crystal_size_mid 0.100
_exptl_crystal_size_min 0.050
_refine_diff_density_max 0.592
_refine_diff_density_min -0.741
_refine_diff_density_rms 0.077
_refine_ls_extinction_method none
_refine_ls_goodness_of_fit_ref 1.011
_refine_ls_hydrogen_treatment constr
_refine_ls_matrix_type full
_refine_ls_number_parameters 479
_refine_ls_number_reflns 16035
_refine_ls_number_restraints 0
_refine_ls_restrained_S_all 1.011
_refine_ls_R_factor_all 0.0408
_refine_ls_R_factor_gt 0.0357
_refine_ls_shift/su_max 0.002
_refine_ls_shift/su_mean 0.000
_refine_ls_structure_factor_coef Fsqd
_refine_ls_weighting_details 'w=1/[\s^2^(Fo^2^)+(0.0700P)^2^] where P=(Fo^2^+2Fc^2^)/3'
_refine_ls_weighting_scheme calc
_refine_ls_wR_factor_gt 0.0974
_refine_ls_wR_factor_ref 0.0987
_reflns_Friedel_coverage 0.000
_reflns_number_gt 14040
_reflns_number_total 16035
_reflns_threshold_expression 'I > 2\s(I)'
_cod_data_source_file c7dt00751e2.cif
_cod_data_source_block s16mdj49
_cod_depositor_comments
;
Adding full bibliography for 7042587--7042595.cif.

2018-03-13
Z value and formula fixed to values more according to usual
chemical conventions.                 miguel
;
_cod_original_formula_sum 'C88 H144 N4 O8 Zr2'
_cod_original_formula_weight 1568.50
_cod_original_formula_units_Z 1
_cod_database_code 7042591
_shelx_shelxl_version_number 2014/7
_shelx_space_group_comment
;
The symmetry employed for this shelxl refinement is uniquely defined
by the following loop, which should always be used as a source of
symmetry information in preference to the above space-group names.
They are only intended as comments.
;
_shelx_estimated_absorpt_t_min 0.723
_shelx_estimated_absorpt_t_max 0.893

loop_
_space_group_symop_operation_xyz
'x, y, z'
'-x, -y, -z'

loop_
_atom_site_label
_atom_site_type_symbol
_atom_site_fract_x
_atom_site_fract_y
_atom_site_fract_z
_atom_site_U_iso_or_equiv
_atom_site_adp_type
_atom_site_occupancy
_atom_site_site_symmetry_order
_atom_site_calc_flag
_atom_site_refinement_flags_posn
_atom_site_refinement_flags_adp
Zr1 Zr 0.71726(2) 0.41513(2) 0.77974(2) 0.01496(7) Uani 1 1 d . .
O1 O 0.88662(17) 0.44452(17) 0.75454(11) 0.0230(4) Uani 1 1 d . .
N1 N 0.50263(18) 0.40320(18) 0.78828(11) 0.0153(4) Uani 1 1 d . .
C1 C 1.0117(2) 0.4608(2) 0.74145(16) 0.0242(6) Uani 1 1 d . .
O2 O 0.70582(18) 0.29140(16) 0.86752(10) 0.0233(4) Uani 1 1 d . .
N2 N 0.31237(19) 0.41797(18) 0.88275(12) 0.0167(4) Uani 1 1 d . .
C2 C 1.0963(3) 0.3371(3) 0.7364(2) 0.0443(9) Uani 1 1 d . .
H2A H 1.0715 0.2830 0.7841 0.066 Uiso 1 1 calc R U
H2B H 1.1840 0.3458 0.7273 0.066 Uiso 1 1 calc R U
H2C H 1.0879 0.3030 0.6948 0.066 Uiso 1 1 calc R U
O3 O 0.62736(16) 0.58185(15) 0.80320(10) 0.0205(4) Uani 1 1 d . .
C3 C 1.0467(3) 0.5444(3) 0.6672(2) 0.0389(7) Uani 1 1 d . .
H3A H 1.0384 0.5087 0.6261 0.058 Uiso 1 1 calc R U
H3B H 1.1338 0.5555 0.6571 0.058 Uiso 1 1 calc R U
H3C H 0.9904 0.6231 0.6705 0.058 Uiso 1 1 calc R U
O4 O 0.73276(16) 0.36096(17) 0.68256(10) 0.0220(4) Uani 1 1 d . .
C4 C 1.0174(4) 0.5143(4) 0.8075(2) 0.0475(9) Uani 1 1 d . .
H4A H 0.9709 0.5977 0.8056 0.071 Uiso 1 1 calc R U
H4B H 1.1053 0.5140 0.8046 0.071 Uiso 1 1 calc R U
H4C H 0.9795 0.4659 0.8551 0.071 Uiso 1 1 calc R U
C5 C 0.7284(3) 0.2124(3) 0.93269(16) 0.0279(6) Uani 1 1 d . .
C6 C 0.8662(3) 0.1974(4) 0.9301(2) 0.0550(11) Uani 1 1 d . .
H6A H 0.9186 0.1664 0.8836 0.082 Uiso 1 1 calc R U
H6B H 0.8834 0.1401 0.9741 0.082 Uiso 1 1 calc R U
H6C H 0.8856 0.2760 0.9312 0.082 Uiso 1 1 calc R U
C7 C 0.6952(4) 0.0909(3) 0.9320(3) 0.0535(10) Uani 1 1 d . .
H7A H 0.6059 0.1021 0.9339 0.080 Uiso 1 1 calc R U
H7B H 0.7119 0.0337 0.9761 0.080 Uiso 1 1 calc R U
H7C H 0.7466 0.0588 0.8856 0.080 Uiso 1 1 calc R U
C8 C 0.6449(4) 0.2674(4) 1.00178(18) 0.0464(9) Uani 1 1 d . .
H8A H 0.6660 0.3462 1.0007 0.070 Uiso 1 1 calc R U
H8B H 0.6581 0.2133 1.0477 0.070 Uiso 1 1 calc R U
H8C H 0.5565 0.2784 1.0016 0.070 Uiso 1 1 calc R U
C9 C 0.5169(2) 0.6584(2) 0.80375(14) 0.0170(5) Uani 1 1 d . .
C10 C 0.4068(2) 0.6083(2) 0.82547(13) 0.0164(5) Uani 1 1 d . .
C11 C 0.2929(2) 0.6802(2) 0.81882(13) 0.0172(5) Uani 1 1 d . .
H11 H 0.2199 0.6444 0.8320 0.021 Uiso 1 1 calc R U
C12 C 0.2842(2) 0.8043(2) 0.79299(14) 0.0186(5) Uani 1 1 d . .
C13 C 0.3936(2) 0.8530(2) 0.77666(14) 0.0198(5) Uani 1 1 d . .
H13 H 0.3879 0.9379 0.7614 0.024 Uiso 1 1 calc R U
C14 C 0.5107(2) 0.7842(2) 0.78144(14) 0.0195(5) Uani 1 1 d . .
C15 C 0.1595(2) 0.8811(2) 0.78168(15) 0.0232(5) Uani 1 1 d . .
C16 C 0.1281(3) 0.8403(3) 0.7163(2) 0.0449(8) Uani 1 1 d . .
H16A H 0.1289 0.7528 0.7271 0.067 Uiso 1 1 calc R U
H16B H 0.1911 0.8593 0.6686 0.067 Uiso 1 1 calc R U
H16C H 0.0445 0.8832 0.7119 0.067 Uiso 1 1 calc R U
C17 C 0.0531(3) 0.8609(3) 0.8525(2) 0.0435(8) Uani 1 1 d . .
H17A H 0.0701 0.8859 0.8949 0.065 Uiso 1 1 calc R U
H17B H 0.0468 0.7748 0.8644 0.065 Uiso 1 1 calc R U
H17C H -0.0263 0.9088 0.8439 0.065 Uiso 1 1 calc R U
C18 C 0.1622(3) 1.0155(3) 0.7608(2) 0.0453(9) Uani 1 1 d . .
H18A H 0.0803 1.0590 0.7538 0.068 Uiso 1 1 calc R U
H18B H 0.2279 1.0299 0.7137 0.068 Uiso 1 1 calc R U
H18C H 0.1801 1.0445 0.8015 0.068 Uiso 1 1 calc R U
C19 C 0.6276(3) 0.8429(2) 0.76313(17) 0.0261(6) Uani 1 1 d . .
C20 C 0.7269(3) 0.7986(3) 0.69348(19) 0.0345(7) Uani 1 1 d . .
H20A H 0.6921 0.8219 0.6495 0.052 Uiso 1 1 calc R U
H20B H 0.7505 0.7102 0.7030 0.052 Uiso 1 1 calc R U
H20C H 0.8014 0.8354 0.6834 0.052 Uiso 1 1 calc R U
C21 C 0.6839(3) 0.8104(3) 0.8316(2) 0.0390(7) Uani 1 1 d . .
H21A H 0.7589 0.8471 0.8198 0.058 Uiso 1 1 calc R U
H21B H 0.7070 0.7221 0.8429 0.058 Uiso 1 1 calc R U
H21C H 0.6215 0.8411 0.8756 0.058 Uiso 1 1 calc R U
C22 C 0.5952(3) 0.9814(3) 0.7472(2) 0.0407(8) Uani 1 1 d . .
H22A H 0.5649 1.0055 0.7016 0.061 Uiso 1 1 calc R U
H22B H 0.6705 1.0158 0.7397 0.061 Uiso 1 1 calc R U
H22C H 0.5294 1.0113 0.7903 0.061 Uiso 1 1 calc R U
C23 C 0.4244(2) 0.4737(2) 0.85154(13) 0.0162(5) Uani 1 1 d . .
H23 H 0.4711 0.4559 0.8913 0.019 Uiso 1 1 calc R U
C24 C 0.2371(2) 0.4453(2) 0.95814(14) 0.0220(5) Uani 1 1 d . .
H24A H 0.2008 0.5327 0.9553 0.026 Uiso 1 1 calc R U
H24B H 0.2913 0.4253 0.9934 0.026 Uiso 1 1 calc R U
C25 C 0.1320(3) 0.3710(3) 0.98705(15) 0.0262(6) Uani 1 1 d . .
H25A H 0.0725 0.3991 0.9551 0.031 Uiso 1 1 calc R U
H25B H 0.0853 0.3849 1.0393 0.031 Uiso 1 1 calc R U
C26 C 0.1809(3) 0.2352(2) 0.98652(16) 0.0264(6) Uani 1 1 d . .
H26A H 0.1089 0.1926 0.9985 0.032 Uiso 1 1 calc R U
H26B H 0.2265 0.2032 1.0260 0.032 Uiso 1 1 calc R U
C27 C 0.2691(2) 0.2107(2) 0.90930(15) 0.0232(5) Uani 1 1 d . .
H27A H 0.3085 0.1240 0.9118 0.028 Uiso 1 1 calc R U
H27B H 0.2210 0.2304 0.8708 0.028 Uiso 1 1 calc R U
C28 C 0.3693(2) 0.2884(2) 0.88796(14) 0.0182(5) Uani 1 1 d . .
H28 H 0.4157 0.2680 0.9280 0.022 Uiso 1 1 calc R U
C29 C 0.4639(2) 0.2811(2) 0.81175(14) 0.0198(5) Uani 1 1 d . .
H29A H 0.5373 0.2164 0.8159 0.024 Uiso 1 1 calc R U
H29B H 0.4253 0.2646 0.7748 0.024 Uiso 1 1 calc R U
C30 C 0.4770(2) 0.4598(2) 0.71396(14) 0.0186(5) Uani 1 1 d . .
H30A H 0.5075 0.5380 0.6975 0.022 Uiso 1 1 calc R U
H30B H 0.3850 0.4769 0.7202 0.022 Uiso 1 1 calc R U
C31 C 0.5393(2) 0.3802(2) 0.65389(14) 0.0191(5) Uani 1 1 d . .
C32 C 0.6688(2) 0.3360(2) 0.63883(14) 0.0188(5) Uani 1 1 d . .
C33 C 0.7310(2) 0.2706(2) 0.57808(14) 0.0201(5) Uani 1 1 d . .
C34 C 0.6569(3) 0.2497(2) 0.53577(14) 0.0225(5) Uani 1 1 d . .
H34 H 0.6974 0.2052 0.4948 0.027 Uiso 1 1 calc R U
C35 C 0.5274(3) 0.2902(2) 0.55017(14) 0.0209(5) Uani 1 1 d . .
C36 C 0.4701(2) 0.3562(2) 0.60991(15) 0.0209(5) Uani 1 1 d . .
H36 H 0.3820 0.3856 0.6210 0.025 Uiso 1 1 calc R U
C37 C 0.8747(3) 0.2272(2) 0.55815(15) 0.0239(5) Uani 1 1 d . .
C38 C 0.9225(3) 0.1675(3) 0.48617(17) 0.0331(6) Uani 1 1 d . .
H38A H 0.8834 0.0964 0.4939 0.050 Uiso 1 1 calc R U
H38B H 1.0142 0.1426 0.4749 0.050 Uiso 1 1 calc R U
H38C H 0.9006 0.2256 0.4438 0.050 Uiso 1 1 calc R U
C39 C 0.9413(3) 0.3361(3) 0.54387(17) 0.0321(6) Uani 1 1 d . .
H39A H 0.9136 0.3976 0.5046 0.048 Uiso 1 1 calc R U
H39B H 1.0326 0.3093 0.5272 0.048 Uiso 1 1 calc R U
H39C H 0.9202 0.3707 0.5907 0.048 Uiso 1 1 calc R U
C40 C 0.9118(3) 0.1336(3) 0.62286(18) 0.0359(7) Uani 1 1 d . .
H40A H 0.8850 0.1703 0.6693 0.054 Uiso 1 1 calc R U
H40B H 1.0034 0.1072 0.6096 0.054 Uiso 1 1 calc R U
H40C H 0.8708 0.0636 0.6309 0.054 Uiso 1 1 calc R U
C41 C 0.4487(3) 0.2609(3) 0.50425(15) 0.0262(6) Uani 1 1 d . .
C42 C 0.3864(4) 0.1529(3) 0.5491(2) 0.0465(9) Uani 1 1 d . .
H42A H 0.3314 0.1364 0.5220 0.070 Uiso 1 1 calc R U
H42B H 0.3365 0.1717 0.5993 0.070 Uiso 1 1 calc R U
H42C H 0.4515 0.0814 0.5545 0.070 Uiso 1 1 calc R U
C43 C 0.5303(3) 0.2297(4) 0.42676(19) 0.0461(9) Uani 1 1 d . .
H43A H 0.5732 0.2973 0.3990 0.069 Uiso 1 1 calc R U
H43B H 0.4770 0.2151 0.3980 0.069 Uiso 1 1 calc R U
H43C H 0.5930 0.1567 0.4337 0.069 Uiso 1 1 calc R U
C44 C 0.3450(3) 0.3691(3) 0.49126(19) 0.0373(7) Uani 1 1 d . .
H44A H 0.3826 0.4415 0.4682 0.056 Uiso 1 1 calc R U
H44B H 0.2843 0.3831 0.5398 0.056 Uiso 1 1 calc R U
H44C H 0.3018 0.3517 0.4575 0.056 Uiso 1 1 calc R U

loop_
_atom_site_aniso_label
_atom_site_aniso_U_11
_atom_site_aniso_U_22
_atom_site_aniso_U_33
_atom_site_aniso_U_23
_atom_site_aniso_U_13
_atom_site_aniso_U_12
Zr1 0.01634(10) 0.01458(10) 0.01413(10) -0.00142(7) -0.00503(7) -0.00245(7)
O1 0.0185(9) 0.0260(9) 0.0256(10) -0.0032(7) -0.0074(7) -0.0050(7)
N1 0.0180(10) 0.0128(9) 0.0142(10) -0.0029(7) -0.0028(7) -0.0024(7)
C1 0.0188(12) 0.0245(13) 0.0303(15) 0.0010(11) -0.0088(10) -0.0073(10)
O2 0.0300(10) 0.0194(9) 0.0180(9) 0.0025(7) -0.0071(7) -0.0034(7)
N2 0.0193(10) 0.0121(9) 0.0165(10) -0.0021(8) -0.0010(8) -0.0036(8)
C2 0.0219(15) 0.0334(17) 0.066(2) 0.0041(16) -0.0047(14) -0.0018(12)
O3 0.0195(9) 0.0155(8) 0.0276(10) -0.0059(7) -0.0064(7) -0.0027(7)
C3 0.0341(17) 0.0390(17) 0.0376(18) 0.0061(14) -0.0036(13) -0.0130(13)
O4 0.0186(9) 0.0311(10) 0.0180(9) -0.0089(7) -0.0045(7) -0.0037(7)
C4 0.052(2) 0.059(2) 0.046(2) -0.0091(17) -0.0192(16) -0.0288(18)
C5 0.0319(15) 0.0287(14) 0.0216(14) 0.0029(11) -0.0101(11) -0.0045(11)
C6 0.0371(19) 0.078(3) 0.043(2) 0.020(2) -0.0205(16) -0.0086(18)
C7 0.077(3) 0.0230(16) 0.060(2) 0.0087(16) -0.029(2) -0.0085(16)
C8 0.052(2) 0.067(2) 0.0207(15) -0.0074(15) -0.0080(14) -0.0132(18)
C9 0.0191(11) 0.0157(11) 0.0168(11) -0.0039(9) -0.0047(9) -0.0029(9)
C10 0.0210(12) 0.0140(11) 0.0143(11) -0.0035(9) -0.0031(9) -0.0038(9)
C11 0.0189(12) 0.0170(11) 0.0154(11) -0.0039(9) -0.0015(9) -0.0053(9)
C12 0.0200(12) 0.0166(12) 0.0174(12) -0.0040(9) -0.0023(9) -0.0017(9)
C13 0.0242(12) 0.0137(11) 0.0208(12) -0.0028(9) -0.0040(9) -0.0044(9)
C14 0.0219(12) 0.0176(12) 0.0200(12) -0.0058(9) -0.0027(9) -0.0064(9)
C15 0.0221(13) 0.0181(12) 0.0255(13) -0.0001(10) -0.0045(10) -0.0013(10)
C16 0.044(2) 0.047(2) 0.048(2) -0.0135(16) -0.0249(16) 0.0042(15)
C17 0.0285(16) 0.0436(19) 0.0405(19) 0.0030(15) 0.0016(13) 0.0061(13)
C18 0.0367(18) 0.0252(16) 0.071(3) 0.0017(16) -0.0183(17) -0.0015(13)
C19 0.0242(13) 0.0187(13) 0.0369(16) -0.0071(11) -0.0052(11) -0.0079(10)
C20 0.0276(15) 0.0330(15) 0.0397(17) -0.0061(13) 0.0026(12) -0.0140(12)
C21 0.0400(18) 0.0367(17) 0.051(2) -0.0097(15) -0.0189(15) -0.0171(14)
C22 0.0314(16) 0.0197(14) 0.070(2) -0.0062(14) -0.0073(15) -0.0116(12)
C23 0.0171(11) 0.0152(11) 0.0157(11) -0.0034(9) -0.0023(9) -0.0031(9)
C24 0.0262(13) 0.0188(12) 0.0168(12) -0.0036(10) 0.0001(9) -0.0027(10)
C25 0.0241(13) 0.0265(13) 0.0216(13) -0.0010(10) 0.0021(10) -0.0053(10)
C26 0.0293(14) 0.0213(13) 0.0235(14) 0.0019(10) 0.0007(10) -0.0095(10)
C27 0.0270(14) 0.0179(12) 0.0233(13) -0.0010(10) -0.0029(10) -0.0085(10)
C28 0.0215(12) 0.0130(11) 0.0186(12) -0.0013(9) -0.0045(9) -0.0024(9)
C29 0.0231(12) 0.0122(11) 0.0230(13) -0.0047(9) -0.0023(10) -0.0046(9)
C30 0.0187(12) 0.0202(12) 0.0160(11) -0.0028(9) -0.0046(9) -0.0017(9)
C31 0.0227(12) 0.0185(11) 0.0150(11) -0.0021(9) -0.0039(9) -0.0034(9)
C32 0.0221(12) 0.0191(11) 0.0153(11) -0.0010(9) -0.0059(9) -0.0042(9)
C33 0.0239(13) 0.0180(12) 0.0162(12) -0.0010(9) -0.0042(9) -0.0023(9)
C34 0.0297(13) 0.0203(12) 0.0164(12) -0.0054(10) -0.0045(10) -0.0020(10)
C35 0.0277(13) 0.0201(12) 0.0161(12) -0.0019(10) -0.0070(10) -0.0058(10)
C36 0.0201(12) 0.0235(13) 0.0188(12) -0.0029(10) -0.0052(9) -0.0036(10)
C37 0.0232(13) 0.0264(13) 0.0184(12) -0.0059(10) -0.0027(10) 0.0013(10)
C38 0.0298(15) 0.0367(16) 0.0274(15) -0.0138(12) -0.0012(11) 0.0042(12)
C39 0.0258(14) 0.0427(17) 0.0267(14) -0.0097(12) 0.0011(11) -0.0106(12)
C40 0.0318(15) 0.0396(17) 0.0287(15) -0.0025(13) -0.0094(12) 0.0082(13)
C41 0.0311(14) 0.0308(14) 0.0210(13) -0.0067(11) -0.0082(11) -0.0099(11)
C42 0.065(2) 0.0393(19) 0.048(2) -0.0014(16) -0.0240(18) -0.0287(18)
C43 0.0394(18) 0.079(3) 0.0290(16) -0.0263(17) -0.0127(14) -0.0073(17)
C44 0.0397(18) 0.0453(18) 0.0351(17) -0.0075(14) -0.0215(13) -0.0067(14)

loop_
_atom_type_symbol
_atom_type_description
_atom_type_scat_dispersion_real
_atom_type_scat_dispersion_imag
_atom_type_scat_source
C C 0.0181 0.0091 'International Tables Vol C Tables 4.2.6.8 and 6.1.1.4'
H H 0.0000 0.0000 'International Tables Vol C Tables 4.2.6.8 and 6.1.1.4'
N N 0.0311 0.0180 'International Tables Vol C Tables 4.2.6.8 and 6.1.1.4'
O O 0.0492 0.0322 'International Tables Vol C Tables 4.2.6.8 and 6.1.1.4'
Zr Zr -0.1862 2.2449 'International Tables Vol C Tables 4.2.6.8 and 6.1.1.4'

loop_
_geom_angle_atom_site_label_1
_geom_angle_atom_site_label_2
_geom_angle_atom_site_label_3
_geom_angle
O1 Zr1 O2 104.28(8)
O1 Zr1 O4 96.16(8)
O2 Zr1 O4 116.18(8)
O1 Zr1 O3 97.63(8)
O2 Zr1 O3 113.98(8)
O4 Zr1 O3 122.23(8)
O1 Zr1 N1 168.83(7)
O2 Zr1 N1 86.77(7)
O4 Zr1 N1 77.11(7)
O3 Zr1 N1 78.97(7)
C1 O1 Zr1 175.59(18)
C30 N1 C29 109.81(19)
C30 N1 C23 112.41(18)
C29 N1 C23 104.35(18)
C30 N1 Zr1 107.83(14)
C29 N1 Zr1 118.18(14)
C23 N1 Zr1 104.20(13)
O1 C1 C4 107.5(2)
O1 C1 C3 108.7(2)
C4 C1 C3 111.7(3)
O1 C1 C2 107.8(2)
C4 C1 C2 111.2(3)
C3 C1 C2 110.0(3)
C5 O2 Zr1 163.41(18)
C23 N2 C24 114.9(2)
C23 N2 C28 100.94(18)
C24 N2 C28 109.45(19)
C1 C2 H2A 109.5
C1 C2 H2B 109.5
H2A C2 H2B 109.5
C1 C2 H2C 109.5
H2A C2 H2C 109.5
H2B C2 H2C 109.5
C9 O3 Zr1 141.00(16)
C1 C3 H3A 109.5
C1 C3 H3B 109.5
H3A C3 H3B 109.5
C1 C3 H3C 109.5
H3A C3 H3C 109.5
H3B C3 H3C 109.5
C32 O4 Zr1 144.91(16)
C1 C4 H4A 109.5
C1 C4 H4B 109.5
H4A C4 H4B 109.5
C1 C4 H4C 109.5
H4A C4 H4C 109.5
H4B C4 H4C 109.5
O2 C5 C8 108.2(3)
O2 C5 C6 109.0(2)
C8 C5 C6 110.8(3)
O2 C5 C7 107.8(3)
C8 C5 C7 110.5(3)
C6 C5 C7 110.5(3)
C5 C6 H6A 109.5
C5 C6 H6B 109.5
H6A C6 H6B 109.5
C5 C6 H6C 109.5
H6A C6 H6C 109.5
H6B C6 H6C 109.5
C5 C7 H7A 109.5
C5 C7 H7B 109.5
H7A C7 H7B 109.5
C5 C7 H7C 109.5
H7A C7 H7C 109.5
H7B C7 H7C 109.5
C5 C8 H8A 109.5
C5 C8 H8B 109.5
H8A C8 H8B 109.5
C5 C8 H8C 109.5
H8A C8 H8C 109.5
H8B C8 H8C 109.5
O3 C9 C10 117.9(2)
O3 C9 C14 121.9(2)
C10 C9 C14 120.2(2)
C11 C10 C9 120.5(2)
C11 C10 C23 124.1(2)
C9 C10 C23 115.3(2)
C10 C11 C12 120.9(2)
C10 C11 H11 119.6
C12 C11 H11 119.6
C13 C12 C11 117.2(2)
C13 C12 C15 122.5(2)
C11 C12 C15 120.2(2)
C14 C13 C12 124.0(2)
C14 C13 H13 118.0
C12 C13 H13 118.0
C13 C14 C9 116.9(2)
C13 C14 C19 121.7(2)
C9 C14 C19 121.4(2)
C18 C15 C17 108.8(3)
C18 C15 C12 113.6(2)
C17 C15 C12 110.5(2)
C18 C15 C16 107.4(3)
C17 C15 C16 107.5(3)
C12 C15 C16 108.8(2)
C15 C16 H16A 109.5
C15 C16 H16B 109.5
H16A C16 H16B 109.5
C15 C16 H16C 109.5
H16A C16 H16C 109.5
H16B C16 H16C 109.5
C15 C17 H17A 109.5
C15 C17 H17B 109.5
H17A C17 H17B 109.5
C15 C17 H17C 109.5
H17A C17 H17C 109.5
H17B C17 H17C 109.5
C15 C18 H18A 109.5
C15 C18 H18B 109.5
H18A C18 H18B 109.5
C15 C18 H18C 109.5
H18A C18 H18C 109.5
H18B C18 H18C 109.5
C22 C19 C20 108.2(3)
C22 C19 C14 111.8(2)
C20 C19 C14 110.7(2)
C22 C19 C21 107.3(3)
C20 C19 C21 109.5(3)
C14 C19 C21 109.4(2)
C19 C20 H20A 109.5
C19 C20 H20B 109.5
H20A C20 H20B 109.5
C19 C20 H20C 109.5
H20A C20 H20C 109.5
H20B C20 H20C 109.5
C19 C21 H21A 109.5
C19 C21 H21B 109.5
H21A C21 H21B 109.5
C19 C21 H21C 109.5
H21A C21 H21C 109.5
H21B C21 H21C 109.5
C19 C22 H22A 109.5
C19 C22 H22B 109.5
H22A C22 H22B 109.5
C19 C22 H22C 109.5
H22A C22 H22C 109.5
H22B C22 H22C 109.5
N2 C23 C10 118.1(2)
N2 C23 N1 103.92(18)
C10 C23 N1 112.00(19)
N2 C23 H23 107.4
C10 C23 H23 107.4
N1 C23 H23 107.4
N2 C24 C25 109.2(2)
N2 C24 H24A 109.8
C25 C24 H24A 109.8
N2 C24 H24B 109.8
C25 C24 H24B 109.8
H24A C24 H24B 108.3
C24 C25 C26 112.7(2)
C24 C25 H25A 109.1
C26 C25 H25A 109.1
C24 C25 H25B 109.1
C26 C25 H25B 109.1
H25A C25 H25B 107.8
C25 C26 C27 111.0(2)
C25 C26 H26A 109.4
C27 C26 H26A 109.4
C25 C26 H26B 109.4
C27 C26 H26B 109.4
H26A C26 H26B 108.0
C28 C27 C26 108.5(2)
C28 C27 H27A 110.0
C26 C27 H27A 110.0
C28 C27 H27B 110.0
C26 C27 H27B 110.0
H27A C27 H27B 108.4
N2 C28 C27 110.7(2)
N2 C28 C29 102.75(19)
C27 C28 C29 117.0(2)
N2 C28 H28 108.7
C27 C28 H28 108.7
C29 C28 H28 108.7
N1 C29 C28 104.79(19)
N1 C29 H29A 110.8
C28 C29 H29A 110.8
N1 C29 H29B 110.8
C28 C29 H29B 110.8
H29A C29 H29B 108.9
N1 C30 C31 112.3(2)
N1 C30 H30A 109.1
C31 C30 H30A 109.1
N1 C30 H30B 109.1
C31 C30 H30B 109.1
H30A C30 H30B 107.9
C36 C31 C32 119.8(2)
C36 C31 C30 120.3(2)
C32 C31 C30 119.8(2)
O4 C32 C31 118.2(2)
O4 C32 C33 121.1(2)
C31 C32 C33 120.6(2)
C34 C33 C32 117.0(2)
C34 C33 C37 121.8(2)
C32 C33 C37 121.3(2)
C35 C34 C33 123.9(2)
C35 C34 H34 118.0
C33 C34 H34 118.0
C36 C35 C34 117.2(2)
C36 C35 C41 120.6(2)
C34 C35 C41 122.2(2)
C35 C36 C31 121.4(2)
C35 C36 H36 119.3
C31 C36 H36 119.3
C38 C37 C40 107.7(2)
C38 C37 C33 111.9(2)
C40 C37 C33 110.3(2)
C38 C37 C39 107.4(2)
C40 C37 C39 109.7(3)
C33 C37 C39 109.7(2)
C37 C38 H38A 109.5
C37 C38 H38B 109.5
H38A C38 H38B 109.5
C37 C38 H38C 109.5
H38A C38 H38C 109.5
H38B C38 H38C 109.5
C37 C39 H39A 109.5
C37 C39 H39B 109.5
H39A C39 H39B 109.5
C37 C39 H39C 109.5
H39A C39 H39C 109.5
H39B C39 H39C 109.5
C37 C40 H40A 109.5
C37 C40 H40B 109.5
H40A C40 H40B 109.5
C37 C40 H40C 109.5
H40A C40 H40C 109.5
H40B C40 H40C 109.5
C43 C41 C42 109.4(3)
C43 C41 C44 108.0(3)
C42 C41 C44 108.5(3)
C43 C41 C35 111.5(2)
C42 C41 C35 108.5(2)
C44 C41 C35 110.9(2)
C41 C42 H42A 109.5
C41 C42 H42B 109.5
H42A C42 H42B 109.5
C41 C42 H42C 109.5
H42A C42 H42C 109.5
H42B C42 H42C 109.5
C41 C43 H43A 109.5
C41 C43 H43B 109.5
H43A C43 H43B 109.5
C41 C43 H43C 109.5
H43A C43 H43C 109.5
H43B C43 H43C 109.5
C41 C44 H44A 109.5
C41 C44 H44B 109.5
H44A C44 H44B 109.5
C41 C44 H44C 109.5
H44A C44 H44C 109.5
H44B C44 H44C 109.5

loop_
_geom_bond_atom_site_label_1
_geom_bond_atom_site_label_2
_geom_bond_distance
Zr1 O1 1.9229(18)
Zr1 O2 1.9300(17)
Zr1 O4 1.9890(18)
Zr1 O3 2.0181(18)
Zr1 N1 2.420(2)
O1 C1 1.412(3)
N1 C30 1.492(3)
N1 C29 1.501(3)
N1 C23 1.510(3)
C1 C4 1.514(4)
C1 C3 1.517(4)
C1 C2 1.522(4)
O2 C5 1.414(3)
N2 C23 1.459(3)
N2 C24 1.469(3)
N2 C28 1.474(3)
C2 H2A 0.9800
C2 H2B 0.9800
C2 H2C 0.9800
O3 C9 1.353(3)
C3 H3A 0.9800
C3 H3B 0.9800
C3 H3C 0.9800
O4 C32 1.350(3)
C4 H4A 0.9800
C4 H4B 0.9800
C4 H4C 0.9800
C5 C8 1.516(4)
C5 C6 1.517(5)
C5 C7 1.527(4)
C6 H6A 0.9800
C6 H6B 0.9800
C6 H6C 0.9800
C7 H7A 0.9800
C7 H7B 0.9800
C7 H7C 0.9800
C8 H8A 0.9800
C8 H8B 0.9800
C8 H8C 0.9800
C9 C10 1.405(3)
C9 C14 1.408(3)
C10 C11 1.388(3)
C10 C23 1.506(3)
C11 C12 1.397(3)
C11 H11 0.9500
C12 C13 1.397(4)
C12 C15 1.532(3)
C13 C14 1.398(4)
C13 H13 0.9500
C14 C19 1.536(4)
C15 C18 1.514(4)
C15 C17 1.518(4)
C15 C16 1.556(4)
C16 H16A 0.9800
C16 H16B 0.9800
C16 H16C 0.9800
C17 H17A 0.9800
C17 H17B 0.9800
C17 H17C 0.9800
C18 H18A 0.9800
C18 H18B 0.9800
C18 H18C 0.9800
C19 C22 1.532(4)
C19 C20 1.535(4)
C19 C21 1.541(4)
C20 H20A 0.9800
C20 H20B 0.9800
C20 H20C 0.9800
C21 H21A 0.9800
C21 H21B 0.9800
C21 H21C 0.9800
C22 H22A 0.9800
C22 H22B 0.9800
C22 H22C 0.9800
C23 H23 1.0000
C24 C25 1.523(4)
C24 H24A 0.9900
C24 H24B 0.9900
C25 C26 1.529(4)
C25 H25A 0.9900
C25 H25B 0.9900
C26 C27 1.530(4)
C26 H26A 0.9900
C26 H26B 0.9900
C27 C28 1.511(3)
C27 H27A 0.9900
C27 H27B 0.9900
C28 C29 1.511(3)
C28 H28 1.0000
C29 H29A 0.9900
C29 H29B 0.9900
C30 C31 1.500(3)
C30 H30A 0.9900
C30 H30B 0.9900
C31 C36 1.395(4)
C31 C32 1.400(4)
C32 C33 1.409(4)
C33 C34 1.400(4)
C33 C37 1.541(4)
C34 C35 1.394(4)
C34 H34 0.9500
C35 C36 1.392(4)
C35 C41 1.537(4)
C36 H36 0.9500
C37 C38 1.534(4)
C37 C40 1.537(4)
C37 C39 1.540(4)
C38 H38A 0.9800
C38 H38B 0.9800
C38 H38C 0.9800
C39 H39A 0.9800
C39 H39B 0.9800
C39 H39C 0.9800
C40 H40A 0.9800
C40 H40B 0.9800
C40 H40C 0.9800
C41 C43 1.532(4)
C41 C42 1.533(4)
C41 C44 1.536(4)
C42 H42A 0.9800
C42 H42B 0.9800
C42 H42C 0.9800
C43 H43A 0.9800
C43 H43B 0.9800
C43 H43C 0.9800
C44 H44A 0.9800
C44 H44B 0.9800
C44 H44C 0.9800
